data_1572919
loop_
_publ_author_name
'Li, Can'
'Zhou, Wei'
'Liu, Zhaoxin'
'Gao, Rong'
'Mi, Qixi'
'Ning, Zhijun'
'Ren, Yi'

_publ_section_title
;
 Non-innocent P-centers in nonbenzenoid polycyclic aromatic molecules with
 tunable structures and properties.
;
_journal_issue 44
_journal_name_full 'Chemical science'
_journal_page_first 18608
_journal_page_last 18616
_journal_paper_doi 10.1039/d4sc05857g
_journal_volume 15
_journal_year 2024
_chemical_formula_moiety 'C62 H39 N4 O P S'
_chemical_formula_sum 'C62 H39 N4 O P S'
_chemical_formula_weight 919.00
_space_group_crystal_system triclinic
_space_group_IT_number 2
_space_group_name_Hall '-P 1'
_space_group_name_H-M_alt 'P -1'
_atom_sites_solution_hydrogens geom
_atom_sites_solution_primary dual
_audit_creation_date 2023-01-03
_audit_creation_method
;
Olex2 1.5
(compiled 2022.04.07 svn.rca3783a0 for OlexSys, GUI svn.r6498)
;
_audit_update_record
;
2024-08-23 deposited with the CCDC.	2024-10-07 downloaded from the CCDC.
;
_cell_angle_alpha 60.57
_cell_angle_beta 84.003(2)
_cell_angle_gamma 77.723(2)
_cell_formula_units_Z 2
_cell_length_a 13.6771(8)
_cell_length_b 14.4294(9)
_cell_length_c 14.6848(9)
_cell_measurement_reflns_used 9974
_cell_measurement_temperature 150.00
_cell_measurement_theta_max 74.80
_cell_measurement_theta_min 3.46
_cell_volume 2466.4(3)
_computing_cell_refinement 'SAINT V8.40B (?, 2016)'
_computing_data_reduction 'SAINT V8.40B (?, 2016)'
_computing_molecular_graphics 'Olex2 1.5 (Dolomanov et al., 2009)'
_computing_publication_material 'Olex2 1.5 (Dolomanov et al., 2009)'
_computing_structure_refinement 'SHELXL 2018/3 (Sheldrick, 2015)'
_computing_structure_solution 'SHELXT 2018/2 (Sheldrick, 2018)'
_diffrn_ambient_temperature 150.00
_diffrn_measured_fraction_theta_full 0.977
_diffrn_measured_fraction_theta_max 0.954
_diffrn_measurement_device_type 'Bruker APEX-II CCD'
_diffrn_measurement_method '\f and \w scans'
_diffrn_radiation_type CuK\a
_diffrn_radiation_wavelength 1.54178
_diffrn_reflns_av_R_equivalents 0.0588
_diffrn_reflns_av_unetI/netI 0.0661
_diffrn_reflns_Laue_measured_fraction_full 0.977
_diffrn_reflns_Laue_measured_fraction_max 0.954
_diffrn_reflns_limit_h_max 17
_diffrn_reflns_limit_h_min -14
_diffrn_reflns_limit_k_max 18
_diffrn_reflns_limit_k_min -18
_diffrn_reflns_limit_l_max 18
_diffrn_reflns_limit_l_min -18
_diffrn_reflns_number 25959
_diffrn_reflns_point_group_measured_fraction_full 0.977
_diffrn_reflns_point_group_measured_fraction_max 0.954
_diffrn_reflns_theta_full 67.679
_diffrn_reflns_theta_max 75.895
_diffrn_reflns_theta_min 4.399
_diffrn_source_current 1.0
_diffrn_source_power 0.05
_diffrn_source_voltage 50.0
_diffrn_standards_number 0
_exptl_absorpt_coefficient_mu 1.252
_exptl_absorpt_correction_T_max 0.7538
_exptl_absorpt_correction_T_min 0.4500
_exptl_absorpt_correction_type multi-scan
_exptl_absorpt_process_details
;
SADABS-2016/2 (Bruker,2016/2) was used for absorption correction.
wR2(int) was 0.1364 before and 0.0737 after correction.
The Ratio of minimum to maximum transmission is 0.5970.
The \l/2 correction factor is Not present.
;
_exptl_crystal_density_diffrn 1.237
_exptl_crystal_description block
_exptl_crystal_F_000 956
_exptl_crystal_size_max 0.2
_exptl_crystal_size_mid 0.15
_exptl_crystal_size_min 0.1
_refine_diff_density_max 1.117
_refine_diff_density_min -0.972
_refine_diff_density_rms 0.071
_refine_ls_extinction_method none
_refine_ls_goodness_of_fit_ref 1.049
_refine_ls_hydrogen_treatment constr
_refine_ls_matrix_type full
_refine_ls_number_parameters 622
_refine_ls_number_reflns 9816
_refine_ls_number_restraints 2
_refine_ls_restrained_S_all 1.057
_refine_ls_R_factor_all 0.0759
_refine_ls_R_factor_gt 0.0707
_refine_ls_shift/su_max 0.001
_refine_ls_shift/su_mean 0.000
_refine_ls_structure_factor_coef Fsqd
_refine_ls_weighting_details 'w=1/[\s^2^(Fo^2^)+(0.0910P)^2^+2.8704P] where P=(Fo^2^+2Fc^2^)/3'
_refine_ls_weighting_scheme calc
_refine_ls_wR_factor_gt 0.1898
_refine_ls_wR_factor_ref 0.1949
_reflns_Friedel_coverage 0.000
_reflns_number_gt 8735
_reflns_number_total 9816
_reflns_threshold_expression 'I > 2\s(I)'
_cod_data_source_file d4sc05857g2.cif
_cod_data_source_block a
_cod_depositor_comments 'Adding full bibliography for 1572918--1572921.cif.'
_cod_original_cell_volume 2466.5(3)
_cod_database_code 1572919
_shelx_shelxl_version_number 2018/3
_shelx_space_group_comment
;
The symmetry employed for this shelxl refinement is uniquely defined
by the following loop, which should always be used as a source of
symmetry information in preference to the above space-group names.
They are only intended as comments.
;
_shelx_estimated_absorpt_t_max 0.885
_shelx_estimated_absorpt_t_min 0.788
_olex2_refinement_description
;
1. Fixed Uiso
 At 1.2 times of:
  All C(H) groups
2. Restrained distances
 H00Y-H00W
 2.1 with sigma of 0.001
 H01D-H012
 2.1 with sigma of 0.001
3.a Aromatic/amide H refined with riding coordinates:
 C00H(H00H), C00L(H00L), C00M(H00M), C00V(H00V), C00W(H00W), C00X(H00X),
 C00Y(H00Y), C00Z(H00Z), C012(H012), C014(H014), C015(H015), C016(H016),
 C018(H018), C019(H019), C01A(H01A), C01B(H01B), C01C(H01C), C01D(H01D),
 C01E(H01E), C01F(H01F), C01G(H01G), C01H(H01H), C01J(H01J), C01K(H01K),
 C01L(H01L), C01M(H01M), C01N(H01N), C01O(H01O), C01P(H01P), C01Q(H01Q),
 C01R(H01R), C01S(H01S), C01U(H01U), C01V(H01V), C01W(H01W), C01X(H01X),
 C01Y(H01Y), C01Z(H01Z), C020(H020)
;
_smtbx_masks_void_probe_radius 1.2
_smtbx_masks_void_truncation_radius 1.2
_olex2_submission_special_instructions 'No special instructions were received'

loop_
_space_group_symop_operation_xyz
'x, y, z'
'-x, -y, -z'

loop_
_atom_site_label
_atom_site_type_symbol
_atom_site_fract_x
_atom_site_fract_y
_atom_site_fract_z
_atom_site_U_iso_or_equiv
_atom_site_adp_type
_atom_site_occupancy
_atom_site_site_symmetry_order
_atom_site_calc_flag
_atom_site_refinement_flags_posn
_atom_site_refinement_flags_adp
_atom_site_refinement_flags_occupancy
_atom_site_disorder_assembly
_atom_site_disorder_group
S001 S 0.59813(4) 0.40853(5) 0.39541(5) 0.02807(15) Uani 1 1 d . . . . .
P002 P 0.44644(4) 0.85757(5) 0.32898(5) 0.02729(15) Uani 1 1 d . . . . .
O004 O 0.37210(14) 0.89977(15) 0.38801(15) 0.0350(4) Uani 1 1 d . . . . .
N006 N 0.67272(16) 0.62724(16) 0.50284(16) 0.0288(4) Uani 1 1 d . . . . .
N007 N 0.35677(15) 0.68799(16) 0.21227(16) 0.0269(4) Uani 1 1 d . . . . .
N008 N 0.97053(17) 0.37269(19) 0.68751(19) 0.0362(5) Uani 1 1 d . . . . .
C009 C 0.50107(17) 0.60514(19) 0.32769(18) 0.0261(5) Uani 1 1 d . . . . .
C00A C 0.57526(17) 0.59070(19) 0.39860(18) 0.0268(5) Uani 1 1 d . . . . .
C00B C 0.50623(19) 0.5139(2) 0.31807(19) 0.0294(5) Uani 1 1 d . . . . .
C00C C 0.39452(18) 0.79482(19) 0.27251(19) 0.0271(5) Uani 1 1 d . . . . .
N00D N 0.2874(2) 0.5333(2) 0.0018(2) 0.0501(7) Uani 1 1 d . . . . .
C00E C 0.59625(18) 0.66436(19) 0.42920(19) 0.0276(5) Uani 1 1 d . . . . .
C00F C 0.42344(17) 0.69637(18) 0.27322(18) 0.0258(5) Uani 1 1 d . . . . .
C00G C 0.28108(18) 0.78092(19) 0.17561(19) 0.0287(5) Uani 1 1 d . . . . .
C00H C 0.77045(19) 0.3464(2) 0.55666(19) 0.0294(5) Uani 1 1 d . . . . .
H00H H 0.752836 0.293770 0.543544 0.035 Uiso 1 1 calc R U . . .
C00I C 0.44552(19) 0.5109(2) 0.2462(2) 0.0308(5) Uani 1 1 d . . . . .
C00J C 0.49324(19) 0.9679(2) 0.2170(2) 0.0321(5) Uani 1 1 d . . . . .
C00K C 0.37258(19) 0.6025(2) 0.1886(2) 0.0293(5) Uani 1 1 d . . . . .
C00L C 0.85221(19) 0.3183(2) 0.6174(2) 0.0317(5) Uani 1 1 d . . . . .
H00L H 0.888124 0.245810 0.649324 0.038 Uiso 1 1 calc R U . . .
C00M C 1.0804(2) 0.2559(2) 0.6251(2) 0.0384(6) Uani 1 1 d . . . . .
H00M H 1.050799 0.298408 0.557692 0.046 Uiso 1 1 calc R U . . .
C00N C 0.30494(18) 0.84842(19) 0.2110(2) 0.0291(5) Uani 1 1 d . . . . .
C00O C 0.6017(2) 0.7985(2) 0.4664(2) 0.0344(5) Uani 1 1 d . . . . .
C00P C 0.63185(17) 0.48683(18) 0.44191(18) 0.0259(5) Uani 1 1 d . . . . .
C00Q C 0.73655(18) 0.5258(2) 0.53820(18) 0.0285(5) Uani 1 1 d . . . . .
C00R C 0.71182(18) 0.45089(19) 0.51321(18) 0.0269(5) Uani 1 1 d . . . . .
C00S C 0.55233(19) 0.7704(2) 0.4042(2) 0.0298(5) Uani 1 1 d . . . . .
C00T C 1.0476(2) 0.2820(2) 0.7042(2) 0.0353(6) Uani 1 1 d . . . . .
C00U C 0.88322(19) 0.3970(2) 0.63247(19) 0.0316(5) Uani 1 1 d . . . . .
C00V C 1.1566(2) 0.1674(3) 0.6453(3) 0.0462(7) Uani 1 1 d . . . . .
H00V H 1.178086 0.148458 0.591914 0.055 Uiso 1 1 calc R U . . .
C00W C 0.32573(19) 0.6058(2) 0.1058(2) 0.0367(6) Uani 1 1 d . . . . .
H00W H 0.282222 0.670967 0.061607 0.044 Uiso 1 1 calc DR U . . .
C00X C 0.2404(2) 0.9471(2) 0.1889(2) 0.0370(6) Uani 1 1 d . . . . .
H00X H 0.255903 0.993260 0.212129 0.044 Uiso 1 1 calc R U . . .
C00Y C 0.18866(18) 0.8120(2) 0.1231(2) 0.0366(6) Uani 1 1 d . . . . .
H00Y H 0.168510 0.764506 0.104316 0.044 Uiso 1 1 calc DR U . . .
C00Z C 0.5563(2) 0.9498(2) 0.1450(2) 0.0372(6) Uani 1 1 d . . . . .
H00Z H 0.577044 0.877998 0.155733 0.045 Uiso 1 1 calc R U . . .
C010 C 0.6737(2) 0.7082(2) 0.5292(2) 0.0331(5) Uani 1 1 d . . . . .
C011 C 0.9955(2) 0.4510(2) 0.7103(2) 0.0345(5) Uani 1 1 d . . . . .
C012 C 0.82645(18) 0.4976(2) 0.59109(19) 0.0323(5) Uani 1 1 d . . . . .
H012 H 0.848724 0.551735 0.598308 0.039 Uiso 1 1 calc DR U . . .
C013 C 0.3384(2) 0.5231(2) 0.0851(2) 0.0399(6) Uani 1 1 d . . . . .
C014 C 0.5896(2) 1.0341(3) 0.0578(2) 0.0451(7) Uani 1 1 d . . . . .
H014 H 0.632925 1.020236 0.009112 0.054 Uiso 1 1 calc R U . . .
C015 C 0.4602(2) 0.4252(2) 0.2232(2) 0.0405(6) Uani 1 1 d . . . . .
H015 H 0.507477 0.361593 0.263169 0.049 Uiso 1 1 calc R U . . .
C016 C 1.0918(2) 0.2203(3) 0.8023(2) 0.0457(7) Uani 1 1 d . . . . .
H016 H 1.069226 0.237391 0.856647 0.055 Uiso 1 1 calc R U . . .
C017 C 0.2776(2) 0.4440(2) -0.0097(2) 0.0423(7) Uani 1 1 d . . . . .
C018 C 0.1304(2) 0.9065(2) 0.1001(2) 0.0433(7) Uani 1 1 d . . . . .
H018 H 0.071142 0.928210 0.060611 0.052 Uiso 1 1 calc R U . . .
C019 C 0.5895(2) 0.8936(3) 0.4740(3) 0.0455(7) Uani 1 1 d . . . . .
H019 H 0.543304 0.956189 0.429770 0.055 Uiso 1 1 calc R U . . .
C01A C 1.0746(2) 0.5021(3) 0.6588(2) 0.0428(6) Uani 1 1 d . . . . .
H01A H 1.112433 0.484602 0.609464 0.051 Uiso 1 1 calc R U . . .
C01B C 0.1543(2) 0.9754(2) 0.1329(3) 0.0442(7) Uani 1 1 d . . . . .
H01B H 0.110627 1.042327 0.116235 0.053 Uiso 1 1 calc R U . . .
C01C C 0.7106(3) 0.8033(3) 0.6126(3) 0.0513(8) Uani 1 1 d . . . . .
H01C H 0.747736 0.805562 0.662438 0.062 Uiso 1 1 calc R U . . .
C01D C 0.7226(2) 0.7126(2) 0.6079(2) 0.0453(7) Uani 1 1 d . . . . .
H01D H 0.764374 0.649374 0.657512 0.054 Uiso 1 1 calc DR U . . .
C01E C 1.2014(2) 0.1067(3) 0.7429(3) 0.0530(8) Uani 1 1 d . . . . .
H01E H 1.254170 0.046934 0.756347 0.064 Uiso 1 1 calc R U . . .
C01F C 1.0991(3) 0.5790(3) 0.6789(3) 0.0536(8) Uani 1 1 d . . . . .
H01F H 1.154009 0.613377 0.643565 0.064 Uiso 1 1 calc R U . . .
C01G C 0.6448(3) 0.8958(3) 0.5462(3) 0.0523(8) Uani 1 1 d . . . . .
H01G H 0.637892 0.960482 0.550447 0.063 Uiso 1 1 calc R U . . .
C01H C 0.4089(3) 0.4299(2) 0.1452(3) 0.0467(7) Uani 1 1 d . . . . .
H01H H 0.420963 0.370362 0.131841 0.056 Uiso 1 1 calc R U . . .
C01I C 0.2340(3) 0.6373(3) -0.0690(3) 0.0542(9) Uani 1 1 d . . . . .
C01J C 0.9406(3) 0.4776(3) 0.7813(3) 0.0580(9) Uani 1 1 d . . . . .
H01J H 0.885731 0.443300 0.816780 0.070 Uiso 1 1 calc R U . . .
C01K C 1.1688(3) 0.1337(3) 0.8204(3) 0.0541(8) Uani 1 1 d . . . . .
H01K H 1.199750 0.092141 0.887274 0.065 Uiso 1 1 calc R U . . .
C01L C 0.2520(3) 0.3517(3) 0.0764(3) 0.0567(8) Uani 1 1 d . . . . .
H01L H 0.243282 0.347849 0.143141 0.068 Uiso 1 1 calc R U . . .
C01M C 1.0450(3) 0.6056(3) 0.7489(3) 0.0559(8) Uani 1 1 d . . . . .
H01M H 1.061662 0.658831 0.761660 0.067 Uiso 1 1 calc R U . . .
C01N C 0.5600(3) 1.1371(3) 0.0421(4) 0.0719(12) Uani 1 1 d . . . . .
H01N H 0.582992 1.195350 -0.017402 0.086 Uiso 1 1 calc R U . . .
C01O C 0.1299(3) 0.6629(3) -0.0602(4) 0.0667(11) Uani 1 1 d . . . . .
H01O H 0.094350 0.608825 -0.010854 0.080 Uiso 1 1 calc R U . . .
C01P C 0.9661(3) 0.5551(4) 0.8010(3) 0.0691(11) Uani 1 1 d . . . . .
H01P H 0.928791 0.572941 0.850373 0.083 Uiso 1 1 calc R U . . .
C01Q C 0.2879(3) 0.4488(3) -0.1062(3) 0.0596(9) Uani 1 1 d . . . . .
H01Q H 0.304228 0.511805 -0.165565 0.072 Uiso 1 1 calc R U . . .
C01R C 0.4633(4) 1.0721(3) 0.2002(4) 0.0791(15) Uani 1 1 d . . . . .
H01R H 0.419804 1.086209 0.248548 0.095 Uiso 1 1 calc R U . . .
C01S C 0.2395(4) 0.2663(3) 0.0640(4) 0.0799(14) Uani 1 1 d . . . . .
H01S H 0.222549 0.203104 0.122535 0.096 Uiso 1 1 calc R U . . .
C01U C 0.2517(4) 0.2722(3) -0.0340(4) 0.0863(16) Uani 1 1 d . . . . .
H01U H 0.243832 0.212837 -0.042102 0.104 Uiso 1 1 calc R U . . .
C01V C 0.2859(5) 0.7141(4) -0.1410(4) 0.0845(14) Uani 1 1 d . . . . .
H01V H 0.356731 0.697149 -0.144841 0.101 Uiso 1 1 calc R U . . .
C01W C 0.2746(4) 0.3620(4) -0.1168(4) 0.0791(14) Uani 1 1 d . . . . .
H01W H 0.281716 0.366176 -0.183717 0.095 Uiso 1 1 calc R U . . .
C01X C 0.0790(4) 0.7659(4) -0.1228(5) 0.0875(16) Uani 1 1 d . . . . .
H01X H 0.008871 0.783971 -0.114678 0.105 Uiso 1 1 calc R U . . .
C01Y C 0.1305(6) 0.8428(4) -0.1973(5) 0.102(2) Uani 1 1 d . . . . .
H01Y H 0.095033 0.913598 -0.241386 0.122 Uiso 1 1 calc R U . . .
C01Z C 0.4966(5) 1.1568(3) 0.1126(5) 0.117(3) Uani 1 1 d . . . . .
H01Z H 0.475496 1.228805 0.101118 0.141 Uiso 1 1 calc R U . . .
C020 C 0.2340(7) 0.8181(4) -0.2090(5) 0.114(2) Uani 1 1 d . . . . .
H020 H 0.268617 0.870735 -0.262100 0.137 Uiso 1 1 calc R U . . .

loop_
_atom_site_aniso_label
_atom_site_aniso_U_11
_atom_site_aniso_U_22
_atom_site_aniso_U_33
_atom_site_aniso_U_23
_atom_site_aniso_U_13
_atom_site_aniso_U_12
S001 0.0297(3) 0.0250(3) 0.0304(3) -0.0154(2) -0.0031(2) -0.0001(2)
P002 0.0266(3) 0.0252(3) 0.0326(3) -0.0175(2) 0.0020(2) -0.0017(2)
O004 0.0316(9) 0.0368(9) 0.0419(10) -0.0261(8) 0.0032(8) 0.0004(7)
N006 0.0301(10) 0.0280(10) 0.0315(10) -0.0189(8) -0.0012(8) 0.0004(8)
N007 0.0262(10) 0.0235(9) 0.0299(10) -0.0132(8) -0.0023(8) -0.0004(7)
N008 0.0300(11) 0.0399(12) 0.0415(12) -0.0230(10) -0.0085(9) 0.0008(9)
C009 0.0256(11) 0.0264(11) 0.0269(11) -0.0142(9) 0.0013(9) -0.0033(9)
C00A 0.0237(11) 0.0284(11) 0.0266(11) -0.0133(9) 0.0022(9) -0.0022(9)
C00B 0.0287(12) 0.0298(12) 0.0294(12) -0.0152(10) 0.0012(9) -0.0029(9)
C00C 0.0266(11) 0.0240(11) 0.0321(12) -0.0160(9) 0.0026(9) -0.0023(9)
N00D 0.0696(18) 0.0368(13) 0.0488(14) -0.0256(12) -0.0278(13) 0.0068(12)
C00E 0.0263(11) 0.0291(11) 0.0285(11) -0.0166(10) 0.0022(9) -0.0015(9)
C00F 0.0261(11) 0.0240(11) 0.0291(11) -0.0147(9) 0.0007(9) -0.0039(9)
C00G 0.0254(11) 0.0258(11) 0.0303(12) -0.0116(9) -0.0020(9) 0.0001(9)
C00H 0.0315(12) 0.0276(11) 0.0286(11) -0.0138(10) -0.0007(9) -0.0037(9)
C00I 0.0335(12) 0.0276(12) 0.0326(12) -0.0164(10) -0.0032(10) -0.0019(9)
C00J 0.0313(12) 0.0279(12) 0.0387(13) -0.0174(10) -0.0005(10) -0.0050(9)
C00K 0.0305(12) 0.0280(11) 0.0314(12) -0.0164(10) -0.0012(10) -0.0035(9)
C00L 0.0312(12) 0.0289(12) 0.0303(12) -0.0114(10) -0.0031(10) -0.0021(9)
C00M 0.0345(13) 0.0380(14) 0.0414(14) -0.0184(12) -0.0010(11) -0.0058(11)
C00N 0.0292(12) 0.0241(11) 0.0329(12) -0.0143(10) 0.0010(10) -0.0020(9)
C00O 0.0350(13) 0.0352(13) 0.0421(14) -0.0271(12) -0.0008(11) -0.0021(10)
C00P 0.0250(11) 0.0247(11) 0.0269(11) -0.0128(9) 0.0016(9) -0.0024(8)
C00Q 0.0282(11) 0.0298(12) 0.0259(11) -0.0138(10) 0.0022(9) -0.0023(9)
C00R 0.0264(11) 0.0267(11) 0.0254(11) -0.0121(9) 0.0003(9) -0.0023(9)
C00S 0.0304(12) 0.0282(12) 0.0360(13) -0.0209(10) 0.0024(10) -0.0025(9)
C00T 0.0298(12) 0.0359(13) 0.0397(14) -0.0170(11) -0.0042(10) -0.0060(10)
C00U 0.0284(12) 0.0384(13) 0.0279(12) -0.0161(10) -0.0006(9) -0.0053(10)
C00V 0.0378(15) 0.0452(16) 0.0622(19) -0.0323(15) 0.0008(14) -0.0044(12)
C00W 0.0420(14) 0.0292(12) 0.0363(13) -0.0140(11) -0.0098(11) -0.0016(10)
C00X 0.0372(14) 0.0277(12) 0.0437(15) -0.0180(11) -0.0032(11) 0.0024(10)
C00Y 0.0354(14) 0.0346(13) 0.0385(14) -0.0166(11) -0.0080(11) -0.0028(11)
C00Z 0.0394(14) 0.0323(13) 0.0352(13) -0.0140(11) -0.0009(11) -0.0032(11)
C010 0.0347(13) 0.0359(13) 0.0369(13) -0.0254(11) -0.0002(10) -0.0022(10)
C011 0.0325(13) 0.0404(14) 0.0330(13) -0.0203(11) -0.0061(10) -0.0015(10)
C012 0.0319(12) 0.0353(13) 0.0327(12) -0.0181(11) -0.0023(10) -0.0065(10)
C013 0.0479(16) 0.0363(14) 0.0383(14) -0.0215(12) -0.0131(12) 0.0015(12)
C014 0.0399(15) 0.0459(16) 0.0375(14) -0.0126(13) 0.0024(12) -0.0049(12)
C015 0.0474(16) 0.0299(13) 0.0477(16) -0.0242(12) -0.0153(13) 0.0073(11)
C016 0.0418(16) 0.0487(17) 0.0426(16) -0.0194(13) -0.0118(13) -0.0016(13)
C017 0.0480(16) 0.0381(14) 0.0458(16) -0.0254(13) -0.0154(13) 0.0031(12)
C018 0.0364(14) 0.0411(15) 0.0494(16) -0.0221(13) -0.0114(12) 0.0051(11)
C019 0.0430(16) 0.0418(15) 0.066(2) -0.0402(15) -0.0108(14) 0.0052(12)
C01A 0.0471(16) 0.0488(16) 0.0400(15) -0.0272(13) 0.0038(12) -0.0107(13)
C01B 0.0402(15) 0.0331(14) 0.0531(17) -0.0202(13) -0.0131(13) 0.0098(11)
C01C 0.0516(18) 0.063(2) 0.0602(19) -0.0475(17) -0.0126(15) 0.0001(15)
C01D 0.0494(17) 0.0505(17) 0.0446(16) -0.0309(14) -0.0109(13) -0.0002(13)
C01E 0.0421(16) 0.0378(15) 0.075(2) -0.0248(16) -0.0159(16) 0.0028(12)
C01F 0.065(2) 0.0567(19) 0.0504(18) -0.0301(16) 0.0033(16) -0.0232(16)
C01G 0.0514(18) 0.0536(18) 0.074(2) -0.0499(18) -0.0124(16) 0.0033(14)
C01H 0.0584(19) 0.0362(14) 0.0544(17) -0.0318(14) -0.0226(15) 0.0104(13)
C01I 0.083(3) 0.0390(16) 0.0436(16) -0.0254(14) -0.0250(17) 0.0082(16)
C01J 0.0499(19) 0.086(3) 0.060(2) -0.051(2) 0.0152(16) -0.0225(18)
C01K 0.0484(18) 0.0455(17) 0.058(2) -0.0185(15) -0.0209(15) 0.0041(14)
C01L 0.066(2) 0.057(2) 0.0523(19) -0.0278(16) -0.0105(16) -0.0111(16)
C01M 0.067(2) 0.057(2) 0.059(2) -0.0390(17) -0.0105(17) -0.0094(17)
C01N 0.075(3) 0.0362(17) 0.081(3) -0.0142(17) 0.035(2) -0.0183(17)
C01O 0.070(2) 0.060(2) 0.079(3) -0.044(2) -0.033(2) 0.0114(18)
C01P 0.070(2) 0.096(3) 0.075(3) -0.070(3) 0.013(2) -0.014(2)
C01Q 0.082(3) 0.0533(19) 0.0501(19) -0.0305(16) -0.0115(18) -0.0065(18)
C01R 0.099(3) 0.0366(17) 0.101(3) -0.040(2) 0.059(3) -0.0238(19)
C01S 0.108(4) 0.053(2) 0.081(3) -0.023(2) -0.030(3) -0.028(2)
C01U 0.125(4) 0.051(2) 0.100(3) -0.042(2) -0.054(3) -0.007(2)
C01V 0.113(4) 0.059(2) 0.068(3) -0.027(2) 0.005(3) -0.003(2)
C01W 0.118(4) 0.070(3) 0.069(3) -0.049(2) -0.030(3) 0.001(2)
C01X 0.093(3) 0.066(3) 0.111(4) -0.052(3) -0.055(3) 0.021(2)
C01Y 0.140(6) 0.057(3) 0.093(4) -0.029(3) -0.059(4) 0.024(3)
C01Z 0.146(5) 0.0339(19) 0.155(5) -0.043(3) 0.094(4) -0.035(2)
C020 0.182(8) 0.053(3) 0.083(4) -0.021(3) 0.000(4) -0.005(4)

loop_
_atom_type_symbol
_atom_type_description
_atom_type_scat_dispersion_real
_atom_type_scat_dispersion_imag
_atom_type_scat_source
C C 0.0181 0.0091 'International Tables Vol C Tables 4.2.6.8 and 6.1.1.4'
H H 0.0000 0.0000 'International Tables Vol C Tables 4.2.6.8 and 6.1.1.4'
N N 0.0311 0.0180 'International Tables Vol C Tables 4.2.6.8 and 6.1.1.4'
O O 0.0492 0.0322 'International Tables Vol C Tables 4.2.6.8 and 6.1.1.4'
P P 0.2955 0.4335 'International Tables Vol C Tables 4.2.6.8 and 6.1.1.4'
S S 0.3331 0.5567 'International Tables Vol C Tables 4.2.6.8 and 6.1.1.4'

loop_
_geom_angle_atom_site_label_1
_geom_angle_atom_site_label_2
_geom_angle_atom_site_label_3
_geom_angle
_geom_angle_site_symmetry_1
_geom_angle_site_symmetry_3
_geom_angle_publ_flag
C00B S001 C00P 91.08(12) . . ?
O004 P002 C00C 113.47(11) . . ?
O004 P002 C00J 110.54(11) . . ?
O004 P002 C00S 112.71(11) . . ?
C00C P002 C00J 103.42(12) . . ?
C00S P002 C00C 110.25(11) . . ?
C00S P002 C00J 105.78(12) . . ?
C00E N006 C00Q 122.9(2) . . ?
C010 N006 C00E 108.5(2) . . ?
C010 N006 C00Q 128.6(2) . . ?
C00F N007 C00G 108.3(2) . . ?
C00F N007 C00K 122.9(2) . . ?
C00G N007 C00K 128.6(2) . . ?
C00T N008 C011 116.4(2) . . ?
C00U N008 C00T 122.2(2) . . ?
C00U N008 C011 120.1(2) . . ?
C00B C009 C00A 112.3(2) . . ?
C00B C009 C00F 118.5(2) . . ?
C00F C009 C00A 129.0(2) . . ?
C00E C00A C009 130.3(2) . . ?
C00P C00A C009 111.2(2) . . ?
C00P C00A C00E 118.5(2) . . ?
C009 C00B S001 112.66(19) . . ?
C009 C00B C00I 122.8(2) . . ?
C00I C00B S001 124.42(19) . . ?
C00F C00C P002 132.9(2) . . ?
C00F C00C C00N 106.4(2) . . ?
C00N C00C P002 120.68(17) . . ?
C013 N00D C017 123.4(2) . . ?
C013 N00D C01I 118.4(2) . . ?
C017 N00D C01I 117.9(2) . . ?
N006 C00E C00A 118.2(2) . . ?
C00S C00E N006 108.9(2) . . ?
C00S C00E C00A 132.8(2) . . ?
N007 C00F C009 117.9(2) . . ?
C00C C00F N007 109.6(2) . . ?
C00C C00F C009 132.3(2) . . ?
N007 C00G C00N 106.9(2) . . ?
N007 C00G C00Y 134.3(2) . . ?
C00N C00G C00Y 118.5(2) . . ?
C00L C00H H00H 119.1 . . ?
C00L C00H C00R 121.8(2) . . ?
C00R C00H H00H 119.1 . . ?
C00K C00I C00B 118.5(2) . . ?
C00K C00I C015 117.6(2) . . ?
C015 C00I C00B 123.7(2) . . ?
C00Z C00J P002 121.1(2) . . ?
C01R C00J P002 120.1(2) . . ?
C01R C00J C00Z 118.7(3) . . ?
C00I C00K N007 117.8(2) . . ?
C00I C00K C00W 117.6(2) . . ?
C00W C00K N007 124.4(2) . . ?
C00H C00L H00L 120.0 . . ?
C00H C00L C00U 120.0(2) . . ?
C00U C00L H00L 120.0 . . ?
C00T C00M H00M 120.1 . . ?
C00V C00M H00M 120.1 . . ?
C00V C00M C00T 119.8(3) . . ?
C00G C00N C00C 108.7(2) . . ?
C00X C00N C00C 131.1(2) . . ?
C00X C00N C00G 120.1(2) . . ?
C010 C00O C00S 108.3(2) . . ?
C019 C00O C00S 132.3(3) . . ?
C019 C00O C010 119.4(3) . . ?
C00A C00P S001 112.70(19) . . ?
C00A C00P C00R 123.2(2) . . ?
C00R C00P S001 124.06(18) . . ?
N006 C00Q C00R 118.2(2) . . ?
C012 C00Q N006 123.5(2) . . ?
C012 C00Q C00R 118.1(2) . . ?
C00H C00R C00P 123.8(2) . . ?
C00H C00R C00Q 118.0(2) . . ?
C00Q C00R C00P 118.2(2) . . ?
C00E C00S P002 131.9(2) . . ?
C00E C00S C00O 106.8(2) . . ?
C00O C00S P002 120.75(18) . . ?
C00M C00T N008 122.1(2) . . ?
C016 C00T N008 117.9(3) . . ?
C016 C00T C00M 119.9(3) . . ?
N008 C00U C00L 121.2(2) . . ?
C012 C00U N008 120.6(2) . . ?
C012 C00U C00L 118.2(2) . . ?
C00M C00V H00V 119.9 . . ?
C01E C00V C00M 120.2(3) . . ?
C01E C00V H00V 119.9 . . ?
C00K C00W H00W 117.8 . . ?
C013 C00W C00K 124.4(2) . . ?
C013 C00W H00W 117.8 . . ?
C00N C00X H00X 120.7 . . ?
C01B C00X C00N 118.6(3) . . ?
C01B C00X H00X 120.7 . . ?
C00G C00Y H00Y 119.8 . . ?
C018 C00Y C00G 120.5(3) . . ?
C018 C00Y H00Y 119.8 . . ?
C00J C00Z H00Z 119.3 . . ?
C014 C00Z C00J 121.3(3) . . ?
C014 C00Z H00Z 119.3 . . ?
N006 C010 C00O 107.3(2) . . ?
N006 C010 C01D 134.4(2) . . ?
C00O C010 C01D 118.0(2) . . ?
C01A C011 N008 119.5(2) . . ?
C01J C011 N008 121.1(3) . . ?
C01J C011 C01A 119.4(3) . . ?
C00Q C012 H012 118.4 . . ?
C00U C012 C00Q 123.1(2) . . ?
C00U C012 H012 118.4 . . ?
N00D C013 C01H 121.7(3) . . ?
C00W C013 N00D 120.5(3) . . ?
C00W C013 C01H 117.7(3) . . ?
C00Z C014 H014 120.2 . . ?
C01N C014 C00Z 119.5(3) . . ?
C01N C014 H014 120.2 . . ?
C00I C015 H015 118.7 . . ?
C01H C015 C00I 122.5(3) . . ?
C01H C015 H015 118.7 . . ?
C00T C016 H016 120.2 . . ?
C01K C016 C00T 119.5(3) . . ?
C01K C016 H016 120.2 . . ?
C01L C017 N00D 119.8(3) . . ?
C01Q C017 N00D 120.8(3) . . ?
C01Q C017 C01L 119.3(3) . . ?
C00Y C018 H018 119.3 . . ?
C00Y C018 C01B 121.3(3) . . ?
C01B C018 H018 119.3 . . ?
C00O C019 H019 120.1 . . ?
C01G C019 C00O 119.7(3) . . ?
C01G C019 H019 120.1 . . ?
C011 C01A H01A 119.9 . . ?
C011 C01A C01F 120.3(3) . . ?
C01F C01A H01A 119.9 . . ?
C00X C01B C018 120.8(3) . . ?
C00X C01B H01B 119.6 . . ?
C018 C01B H01B 119.6 . . ?
C01D C01C H01C 119.3 . . ?
C01D C01C C01G 121.5(3) . . ?
C01G C01C H01C 119.3 . . ?
C010 C01D H01D 119.5 . . ?
C01C C01D C010 120.9(3) . . ?
C01C C01D H01D 119.5 . . ?
C00V C01E H01E 120.2 . . ?
C01K C01E C00V 119.6(3) . . ?
C01K C01E H01E 120.2 . . ?
C01A C01F H01F 119.7 . . ?
C01M C01F C01A 120.5(3) . . ?
C01M C01F H01F 119.7 . . ?
C019 C01G C01C 120.0(3) . . ?
C019 C01G H01G 120.0 . . ?
C01C C01G H01G 120.0 . . ?
C013 C01H H01H 120.1 . . ?
C015 C01H C013 119.8(3) . . ?
C015 C01H H01H 120.1 . . ?
C01O C01I N00D 120.1(4) . . ?
C01V C01I N00D 119.4(4) . . ?
C01V C01I C01O 120.4(4) . . ?
C011 C01J H01J 120.1 . . ?
C011 C01J C01P 119.8(3) . . ?
C01P C01J H01J 120.1 . . ?
C016 C01K H01K 119.5 . . ?
C01E C01K C016 121.0(3) . . ?
C01E C01K H01K 119.5 . . ?
C017 C01L H01L 120.2 . . ?
C01S C01L C017 119.6(4) . . ?
C01S C01L H01L 120.2 . . ?
C01F C01M H01M 120.1 . . ?
C01F C01M C01P 119.9(3) . . ?
C01P C01M H01M 120.1 . . ?
C014 C01N H01N 120.0 . . ?
C014 C01N C01Z 120.0(3) . . ?
C01Z C01N H01N 120.0 . . ?
C01I C01O H01O 119.9 . . ?
C01X C01O C01I 120.3(5) . . ?
C01X C01O H01O 119.9 . . ?
C01J C01P H01P 119.9 . . ?
C01M C01P C01J 120.1(3) . . ?
C01M C01P H01P 119.9 . . ?
C017 C01Q H01Q 119.9 . . ?
C017 C01Q C01W 120.1(4) . . ?
C01W C01Q H01Q 119.9 . . ?
C00J C01R H01R 120.0 . . ?
C00J C01R C01Z 120.0(3) . . ?
C01Z C01R H01R 120.0 . . ?
C01L C01S H01S 119.9 . . ?
C01L C01S C01U 120.3(4) . . ?
C01U C01S H01S 119.9 . . ?
C01S C01U H01U 120.1 . . ?
C01W C01U C01S 119.8(4) . . ?
C01W C01U H01U 120.1 . . ?
C01I C01V H01V 120.1 . . ?
C01I C01V C020 119.7(6) . . ?
C020 C01V H01V 120.1 . . ?
C01Q C01W H01W 119.5 . . ?
C01U C01W C01Q 120.9(4) . . ?
C01U C01W H01W 119.5 . . ?
C01O C01X H01X 120.2 . . ?
C01O C01X C01Y 119.6(5) . . ?
C01Y C01X H01X 120.2 . . ?
C01X C01Y H01Y 119.5 . . ?
C01X C01Y C020 121.0(5) . . ?
C020 C01Y H01Y 119.5 . . ?
C01N C01Z C01R 120.4(4) . . ?
C01N C01Z H01Z 119.8 . . ?
C01R C01Z H01Z 119.8 . . ?
C01V C020 H020 120.6 . . ?
C01Y C020 C01V 118.9(6) . . ?
C01Y C020 H020 120.6 . . ?

loop_
_geom_bond_atom_site_label_1
_geom_bond_atom_site_label_2
_geom_bond_distance
_geom_bond_site_symmetry_2
_geom_bond_publ_flag
S001 C00B 1.723(3) . ?
S001 C00P 1.732(2) . ?
P002 O004 1.4922(18) . ?
P002 C00C 1.774(3) . ?
P002 C00J 1.813(3) . ?
P002 C00S 1.759(3) . ?
N006 C00E 1.407(3) . ?
N006 C00Q 1.407(3) . ?
N006 C010 1.403(3) . ?
N007 C00F 1.404(3) . ?
N007 C00G 1.406(3) . ?
N007 C00K 1.408(3) . ?
N008 C00T 1.427(3) . ?
N008 C00U 1.395(3) . ?
N008 C011 1.437(4) . ?
C009 C00A 1.440(3) . ?
C009 C00B 1.379(3) . ?
C009 C00F 1.431(3) . ?
C00A C00E 1.428(3) . ?
C00A C00P 1.387(3) . ?
C00B C00I 1.430(4) . ?
C00C C00F 1.386(3) . ?
C00C C00N 1.434(3) . ?
N00D C013 1.402(4) . ?
N00D C017 1.413(4) . ?
N00D C01I 1.424(4) . ?
C00E C00S 1.393(3) . ?
C00G C00N 1.412(4) . ?
C00G C00Y 1.420(4) . ?
C00H H00H 0.9500 . ?
C00H C00L 1.367(4) . ?
C00H C00R 1.404(3) . ?
C00I C00K 1.405(3) . ?
C00I C015 1.406(4) . ?
C00J C00Z 1.384(4) . ?
C00J C01R 1.372(4) . ?
C00K C00W 1.408(4) . ?
C00L H00L 0.9500 . ?
C00L C00U 1.411(4) . ?
C00M H00M 0.9500 . ?
C00M C00T 1.393(4) . ?
C00M C00V 1.390(4) . ?
C00N C00X 1.409(3) . ?
C00O C00S 1.437(4) . ?
C00O C010 1.408(4) . ?
C00O C019 1.405(4) . ?
C00P C00R 1.423(3) . ?
C00Q C00R 1.410(3) . ?
C00Q C012 1.399(4) . ?
C00T C016 1.388(4) . ?
C00U C012 1.354(3) . ?
C00V H00V 0.9500 . ?
C00V C01E 1.385(5) . ?
C00W H00W 0.9500 . ?
C00W C013 1.343(4) . ?
C00X H00X 0.9500 . ?
C00X C01B 1.378(4) . ?
C00Y H00Y 0.9500 . ?
C00Y C018 1.324(4) . ?
C00Z H00Z 0.9500 . ?
C00Z C014 1.383(4) . ?
C010 C01D 1.428(4) . ?
C011 C01A 1.380(4) . ?
C011 C01J 1.380(4) . ?
C012 H012 0.9500 . ?
C013 C01H 1.407(4) . ?
C014 H014 0.9500 . ?
C014 C01N 1.361(5) . ?
C015 H015 0.9500 . ?
C015 C01H 1.371(4) . ?
C016 H016 0.9500 . ?
C016 C01K 1.384(5) . ?
C017 C01L 1.395(5) . ?
C017 C01Q 1.377(5) . ?
C018 H018 0.9500 . ?
C018 C01B 1.402(4) . ?
C019 H019 0.9500 . ?
C019 C01G 1.380(5) . ?
C01A H01A 0.9500 . ?
C01A C01F 1.390(4) . ?
C01B H01B 0.9500 . ?
C01C H01C 0.9500 . ?
C01C C01D 1.319(4) . ?
C01C C01G 1.392(5) . ?
C01D H01D 0.9500 . ?
C01E H01E 0.9500 . ?
C01E C01K 1.379(5) . ?
C01F H01F 0.9500 . ?
C01F C01M 1.363(5) . ?
C01G H01G 0.9500 . ?
C01H H01H 0.9500 . ?
C01I C01O 1.402(6) . ?
C01I C01V 1.370(6) . ?
C01J H01J 0.9500 . ?
C01J C01P 1.400(5) . ?
C01K H01K 0.9500 . ?
C01L H01L 0.9500 . ?
C01L C01S 1.378(5) . ?
C01M H01M 0.9500 . ?
C01M C01P 1.376(6) . ?
C01N H01N 0.9500 . ?
C01N C01Z 1.379(6) . ?
C01O H01O 0.9500 . ?
C01O C01X 1.374(6) . ?
C01P H01P 0.9500 . ?
C01Q H01Q 0.9500 . ?
C01Q C01W 1.387(5) . ?
C01R H01R 0.9500 . ?
C01R C01Z 1.387(6) . ?
C01S H01S 0.9500 . ?
C01S C01U 1.393(7) . ?
C01U H01U 0.9500 . ?
C01U C01W 1.342(7) . ?
C01V H01V 0.9500 . ?
C01V C020 1.406(7) . ?
C01W H01W 0.9500 . ?
C01X H01X 0.9500 . ?
C01X C01Y 1.380(9) . ?
C01Y H01Y 0.9500 . ?
C01Y C020 1.399(10) . ?
C01Z H01Z 0.9500 . ?
C020 H020 0.9500 . ?

loop_
_geom_torsion_atom_site_label_1
_geom_torsion_atom_site_label_2
_geom_torsion_atom_site_label_3
_geom_torsion_atom_site_label_4
_geom_torsion
_geom_torsion_site_symmetry_1
_geom_torsion_site_symmetry_2
_geom_torsion_site_symmetry_3
_geom_torsion_site_symmetry_4
_geom_torsion_publ_flag
S001 C00B C00I C00K 179.47(19) . . . . ?
S001 C00B C00I C015 -6.2(4) . . . . ?
S001 C00P C00R C00H -2.2(3) . . . . ?
S001 C00P C00R C00Q 174.92(18) . . . . ?
P002 C00C C00F N007 -177.91(19) . . . . ?
P002 C00C C00F C009 6.5(4) . . . . ?
P002 C00C C00N C00G 179.65(17) . . . . ?
P002 C00C C00N C00X -4.6(4) . . . . ?
P002 C00J C00Z C014 177.9(2) . . . . ?
P002 C00J C01R C01Z -177.8(5) . . . . ?
O004 P002 C00C C00F -130.7(2) . . . . ?
O004 P002 C00C C00N 49.9(2) . . . . ?
O004 P002 C00J C00Z -174.1(2) . . . . ?
O004 P002 C00J C01R 3.4(4) . . . . ?
O004 P002 C00S C00E 124.4(2) . . . . ?
O004 P002 C00S C00O -45.8(2) . . . . ?
N006 C00E C00S P002 -172.6(2) . . . . ?
N006 C00E C00S C00O -1.4(3) . . . . ?
N006 C00Q C00R C00H -174.2(2) . . . . ?
N006 C00Q C00R C00P 8.5(3) . . . . ?
N006 C00Q C012 C00U 174.3(2) . . . . ?
N006 C010 C01D C01C 178.5(3) . . . . ?
N007 C00G C00N C00C -1.7(3) . . . . ?
N007 C00G C00N C00X -178.0(2) . . . . ?
N007 C00G C00Y C018 178.3(3) . . . . ?
N007 C00K C00W C013 -177.8(3) . . . . ?
N008 C00T C016 C01K -178.1(3) . . . . ?
N008 C00U C012 C00Q -177.8(2) . . . . ?
N008 C011 C01A C01F 179.2(3) . . . . ?
N008 C011 C01J C01P -179.2(3) . . . . ?
C009 C00A C00E N006 178.5(2) . . . . ?
C009 C00A C00E C00S 1.9(4) . . . . ?
C009 C00A C00P S001 1.4(3) . . . . ?
C009 C00A C00P C00R 178.8(2) . . . . ?
C009 C00B C00I C00K -4.7(4) . . . . ?
C009 C00B C00I C015 169.6(3) . . . . ?
C00A C009 C00B S001 1.2(3) . . . . ?
C00A C009 C00B C00I -175.1(2) . . . . ?
C00A C009 C00F N007 -176.7(2) . . . . ?
C00A C009 C00F C00C -1.4(4) . . . . ?
C00A C00E C00S P002 4.2(4) . . . . ?
C00A C00E C00S C00O 175.4(3) . . . . ?
C00A C00P C00R C00H -179.2(2) . . . . ?
C00A C00P C00R C00Q -2.1(3) . . . . ?
C00B S001 C00P C00A -0.69(19) . . . . ?
C00B S001 C00P C00R -178.0(2) . . . . ?
C00B C009 C00A C00E 179.1(2) . . . . ?
C00B C009 C00A C00P -1.7(3) . . . . ?
C00B C009 C00F N007 -0.3(3) . . . . ?
C00B C009 C00F C00C 175.0(2) . . . . ?
C00B C00I C00K N007 -6.1(4) . . . . ?
C00B C00I C00K C00W 169.2(2) . . . . ?
C00B C00I C015 C01H -172.1(3) . . . . ?
C00C P002 C00J C00Z -52.3(3) . . . . ?
C00C P002 C00J C01R 125.2(3) . . . . ?
C00C P002 C00S C00E -3.6(3) . . . . ?
C00C P002 C00S C00O -173.7(2) . . . . ?
C00C C00N C00X C01B -175.2(3) . . . . ?
N00D C013 C01H C015 177.2(3) . . . . ?
N00D C017 C01L C01S 178.0(4) . . . . ?
N00D C017 C01Q C01W -177.7(4) . . . . ?
N00D C01I C01O C01X 174.7(4) . . . . ?
N00D C01I C01V C020 -178.0(4) . . . . ?
C00E N006 C00Q C00R -11.5(3) . . . . ?
C00E N006 C00Q C012 164.3(2) . . . . ?
C00E N006 C010 C00O -3.8(3) . . . . ?
C00E N006 C010 C01D 169.5(3) . . . . ?
C00E C00A C00P S001 -179.19(17) . . . . ?
C00E C00A C00P C00R -1.8(3) . . . . ?
C00F N007 C00G C00N 2.6(3) . . . . ?
C00F N007 C00G C00Y -170.6(3) . . . . ?
C00F N007 C00K C00I 14.1(3) . . . . ?
C00F N007 C00K C00W -160.9(2) . . . . ?
C00F C009 C00A C00E -4.4(4) . . . . ?
C00F C009 C00A C00P 174.9(2) . . . . ?
C00F C009 C00B S001 -175.78(17) . . . . ?
C00F C009 C00B C00I 8.0(4) . . . . ?
C00F C00C C00N C00G 0.1(3) . . . . ?
C00F C00C C00N C00X 175.9(3) . . . . ?
C00G N007 C00F C009 173.6(2) . . . . ?
C00G N007 C00F C00C -2.6(3) . . . . ?
C00G N007 C00K C00I -171.4(2) . . . . ?
C00G N007 C00K C00W 13.6(4) . . . . ?
C00G C00N C00X C01B 0.2(4) . . . . ?
C00G C00Y C018 C01B -4.4(5) . . . . ?
C00H C00L C00U N008 -175.2(2) . . . . ?
C00H C00L C00U C012 4.1(4) . . . . ?
C00I C00K C00W C013 7.2(4) . . . . ?
C00I C015 C01H C013 -0.1(5) . . . . ?
C00J P002 C00C C00F 109.5(3) . . . . ?
C00J P002 C00C C00N -69.8(2) . . . . ?
C00J P002 C00S C00E -114.7(3) . . . . ?
C00J P002 C00S C00O 75.1(2) . . . . ?
C00J C00Z C014 C01N 0.0(5) . . . . ?
C00J C01R C01Z C01N -0.2(10) . . . . ?
C00K N007 C00F C009 -10.9(3) . . . . ?
C00K N007 C00F C00C 172.8(2) . . . . ?
C00K N007 C00G C00N -172.5(2) . . . . ?
C00K N007 C00G C00Y 14.2(4) . . . . ?
C00K C00I C015 C01H 2.3(5) . . . . ?
C00K C00W C013 N00D 179.1(3) . . . . ?
C00K C00W C013 C01H -5.1(5) . . . . ?
C00L C00H C00R C00P 174.0(2) . . . . ?
C00L C00H C00R C00Q -3.2(4) . . . . ?
C00L C00U C012 C00Q 2.9(4) . . . . ?
C00M C00T C016 C01K 0.6(5) . . . . ?
C00M C00V C01E C01K 1.0(5) . . . . ?
C00N C00C C00F N007 1.5(3) . . . . ?
C00N C00C C00F C009 -174.0(2) . . . . ?
C00N C00G C00Y C018 5.7(4) . . . . ?
C00N C00X C01B C018 1.1(5) . . . . ?
C00O C010 C01D C01C -8.7(5) . . . . ?
C00O C019 C01G C01C -1.5(6) . . . . ?
C00P S001 C00B C009 -0.29(19) . . . . ?
C00P S001 C00B C00I 175.9(2) . . . . ?
C00P C00A C00E N006 -0.7(3) . . . . ?
C00P C00A C00E C00S -177.3(3) . . . . ?
C00Q N006 C00E C00A 7.5(3) . . . . ?
C00Q N006 C00E C00S -175.1(2) . . . . ?
C00Q N006 C010 C00O 174.4(2) . . . . ?
C00Q N006 C010 C01D -12.2(5) . . . . ?
C00R C00H C00L C00U -3.9(4) . . . . ?
C00R C00Q C012 C00U -9.9(4) . . . . ?
C00S P002 C00C C00F -3.2(3) . . . . ?
C00S P002 C00C C00N 177.45(19) . . . . ?
C00S P002 C00J C00Z 63.6(3) . . . . ?
C00S P002 C00J C01R -118.9(3) . . . . ?
C00S C00O C010 N006 2.9(3) . . . . ?
C00S C00O C010 C01D -171.7(3) . . . . ?
C00S C00O C019 C01G 176.4(3) . . . . ?
C00T N008 C00U C00L 19.1(4) . . . . ?
C00T N008 C00U C012 -160.1(2) . . . . ?
C00T N008 C011 C01A 58.4(3) . . . . ?
C00T N008 C011 C01J -122.8(3) . . . . ?
C00T C00M C00V C01E -1.4(5) . . . . ?
C00T C016 C01K C01E -1.0(5) . . . . ?
C00U N008 C00T C00M 43.6(4) . . . . ?
C00U N008 C00T C016 -137.8(3) . . . . ?
C00U N008 C011 C01A -109.0(3) . . . . ?
C00U N008 C011 C01J 69.7(4) . . . . ?
C00V C00M C00T N008 179.2(3) . . . . ?
C00V C00M C00T C016 0.6(4) . . . . ?
C00V C01E C01K C016 0.2(5) . . . . ?
C00W C013 C01H C015 1.4(5) . . . . ?
C00Y C00G C00N C00C 172.8(2) . . . . ?
C00Y C00G C00N C00X -3.5(4) . . . . ?
C00Y C018 C01B C00X 1.0(5) . . . . ?
C00Z C00J C01R C01Z -0.3(8) . . . . ?
C00Z C014 C01N C01Z -0.5(7) . . . . ?
C010 N006 C00E C00A -174.1(2) . . . . ?
C010 N006 C00E C00S 3.3(3) . . . . ?
C010 N006 C00Q C00R 170.4(2) . . . . ?
C010 N006 C00Q C012 -13.8(4) . . . . ?
C010 C00O C00S P002 171.44(19) . . . . ?
C010 C00O C00S C00E -0.9(3) . . . . ?
C010 C00O C019 C01G -2.9(5) . . . . ?
C011 N008 C00T C00M -123.6(3) . . . . ?
C011 N008 C00T C016 55.1(4) . . . . ?
C011 N008 C00U C00L -174.1(2) . . . . ?
C011 N008 C00U C012 6.6(4) . . . . ?
C011 C01A C01F C01M -0.5(5) . . . . ?
C011 C01J C01P C01M 0.7(6) . . . . ?
C012 C00Q C00R C00H 9.7(3) . . . . ?
C012 C00Q C00R C00P -167.6(2) . . . . ?
C013 N00D C017 C01L 44.9(5) . . . . ?
C013 N00D C017 C01Q -138.5(4) . . . . ?
C013 N00D C01I C01O -100.8(4) . . . . ?
C013 N00D C01I C01V 74.8(5) . . . . ?
C014 C01N C01Z C01R 0.6(10) . . . . ?
C015 C00I C00K N007 179.2(2) . . . . ?
C015 C00I C00K C00W -5.4(4) . . . . ?
C017 N00D C013 C00W -164.2(3) . . . . ?
C017 N00D C013 C01H 20.1(5) . . . . ?
C017 N00D C01I C01O 72.8(4) . . . . ?
C017 N00D C01I C01V -111.5(4) . . . . ?
C017 C01L C01S C01U -0.4(7) . . . . ?
C017 C01Q C01W C01U -0.1(7) . . . . ?
C019 C00O C00S P002 -7.8(4) . . . . ?
C019 C00O C00S C00E 179.8(3) . . . . ?
C019 C00O C010 N006 -177.7(3) . . . . ?
C019 C00O C010 C01D 7.7(4) . . . . ?
C01A C011 C01J C01P -0.5(5) . . . . ?
C01A C01F C01M C01P 0.7(6) . . . . ?
C01D C01C C01G C019 0.7(6) . . . . ?
C01F C01M C01P C01J -0.7(6) . . . . ?
C01G C01C C01D C010 4.5(5) . . . . ?
C01I N00D C013 C00W 9.0(5) . . . . ?
C01I N00D C013 C01H -166.7(3) . . . . ?
C01I N00D C017 C01L -128.4(4) . . . . ?
C01I N00D C017 C01Q 48.2(5) . . . . ?
C01I C01O C01X C01Y 2.7(7) . . . . ?
C01I C01V C020 C01Y 3.9(9) . . . . ?
C01J C011 C01A C01F 0.4(5) . . . . ?
C01L C017 C01Q C01W -1.1(6) . . . . ?
C01L C01S C01U C01W -0.8(8) . . . . ?
C01O C01I C01V C020 -2.4(7) . . . . ?
C01O C01X C01Y C020 -1.2(8) . . . . ?
C01Q C017 C01L C01S 1.3(6) . . . . ?
C01R C00J C00Z C014 0.4(5) . . . . ?
C01S C01U C01W C01Q 1.0(8) . . . . ?
C01V C01I C01O C01X -0.9(6) . . . . ?
C01X C01Y C020 C01V -2.1(9) . . . . ?

loop_
_smtbx_masks_void_nr
_smtbx_masks_void_average_x
_smtbx_masks_void_average_y
_smtbx_masks_void_average_z
_smtbx_masks_void_volume
_smtbx_masks_void_count_electrons
_smtbx_masks_void_content
1 0.000 0.000 0.500 313.1 85.0 ?
